data_7059038
loop_
_publ_author_name
'Villada, Juan D.'
'D&#x2019;Vries, Richard F.'
'Mac\'ias, Mario'
'Zuluaga, Fabio'
'Chaur, Manuel N.'

_publ_section_title
;
 Structural characterization of a fluorescein hydrazone molecular switch
 with application towards logic gates
;
_journal_issue 22
_journal_name_full 'New Journal of Chemistry'
_journal_page_first 18050
_journal_paper_doi 10.1039/C8NJ03817A
_journal_volume 42
_journal_year 2018
_chemical_formula_moiety 'C26 H17 N3 O4, 0.272(H2 O)'
_chemical_formula_sum 'C26 H17.54 N3 O4.27'
_chemical_formula_weight 440.33
_chemical_name_systematic 'Fluorescein Hydrazone'
_space_group_crystal_system triclinic
_space_group_IT_number 2
_space_group_name_Hall '-P 1'
_space_group_name_H-M_alt 'P -1'
_symmetry_space_group_name_Hall '-P 1'
_symmetry_space_group_name_H-M 'P -1'
_atom_sites_solution_hydrogens mixed
_atom_sites_solution_primary iterative
_atom_sites_solution_secondary difmap
_audit_creation_method SHELXL-2018/1
_audit_update_record
;
2018-03-15 deposited with the CCDC.
2018-10-15 downloaded from the CCDC.
;
_cell_angle_alpha 97.420(12)
_cell_angle_beta 97.333(16)
_cell_angle_gamma 108.183(16)
_cell_formula_units_Z 4
_cell_length_a 9.9987(18)
_cell_length_b 14.262(2)
_cell_length_c 15.699(2)
_cell_measurement_reflns_used 3121
_cell_measurement_temperature 298(2)
_cell_measurement_theta_max 21.1440
_cell_measurement_theta_min 3.0200
_cell_volume 2075.3(6)
_computing_cell_refinement
;
CrysAlisPro, Agilent Technologies,
Version 1.171.37.35 (release 13-08-2014 CrysAlis171 .NET)
(compiled Aug 13 2014,18:06:01)
;
_computing_data_collection
;
CrysAlisPro, Agilent Technologies,
Version 1.171.37.35 (release 13-08-2014 CrysAlis171 .NET)
(compiled Aug 13 2014,18:06:01)
;
_computing_data_reduction
;
CrysAlisPro, Agilent Technologies,
Version 1.171.37.35 (release 13-08-2014 CrysAlis171 .NET)
(compiled Aug 13 2014,18:06:01)
;
_computing_structure_refinement 'SHELXL-2014 (Sheldrick, 2015)'
_computing_structure_solution 'Superflip (Palatinus & Chapuis, 2007)'
_diffrn_ambient_temperature 298(2)
_diffrn_detector 'CCD plate'
_diffrn_detector_area_resol_mean 5.3072
_diffrn_detector_type Atlas
_diffrn_measured_fraction_theta_full 0.998
_diffrn_measured_fraction_theta_max 0.998
_diffrn_measurement_device 'four-circle diffractometer'
_diffrn_measurement_device_type 'SuperNova, Dual, Cu at zero, Atlas'
_diffrn_measurement_method '\w scans'
_diffrn_radiation_type MoK\a
_diffrn_radiation_wavelength 0.71073
_diffrn_reflns_av_R_equivalents 0.1278
_diffrn_reflns_av_unetI/netI 0.1132
_diffrn_reflns_Laue_measured_fraction_full 0.998
_diffrn_reflns_Laue_measured_fraction_max 0.998
_diffrn_reflns_limit_h_max 12
_diffrn_reflns_limit_h_min -12
_diffrn_reflns_limit_k_max 18
_diffrn_reflns_limit_k_min -18
_diffrn_reflns_limit_l_max 20
_diffrn_reflns_limit_l_min -20
_diffrn_reflns_number 43783
_diffrn_reflns_point_group_measured_fraction_full 0.998
_diffrn_reflns_point_group_measured_fraction_max 0.998
_diffrn_reflns_theta_full 25.242
_diffrn_reflns_theta_max 27.101
_diffrn_reflns_theta_min 2.748
_exptl_absorpt_coefficient_mu 0.098
_exptl_absorpt_correction_T_max 1.00000
_exptl_absorpt_correction_T_min 0.83049
_exptl_absorpt_correction_type multi-scan
_exptl_absorpt_process_details
;
CrysAlisPro 1.171.38.46 (Rigaku Oxford Diffraction, 2015)
Empirical absorption correction using spherical harmonics,
 implemented in SCALE3 ABSPACK scaling algorithm.
;
_exptl_crystal_colour Yellow
_exptl_crystal_density_diffrn 1.409
_exptl_crystal_description parallelepiped
_exptl_crystal_F_000 915
_exptl_crystal_recrystallization_method 'Re-crystallisation from solvent: Ethanol'
_exptl_crystal_size_max 0.100
_exptl_crystal_size_mid 0.070
_exptl_crystal_size_min 0.020
_refine_diff_density_max 0.612
_refine_diff_density_min -0.293
_refine_diff_density_rms 0.092
_refine_ls_extinction_method none
_refine_ls_goodness_of_fit_ref 1.032
_refine_ls_hydrogen_treatment mixed
_refine_ls_matrix_type full
_refine_ls_number_parameters 689
_refine_ls_number_reflns 9144
_refine_ls_number_restraints 218
_refine_ls_restrained_S_all 1.022
_refine_ls_R_factor_all 0.2256
_refine_ls_R_factor_gt 0.1201
_refine_ls_shift/su_max 0.003
_refine_ls_shift/su_mean 0.000
_refine_ls_structure_factor_coef Fsqd
_refine_ls_weighting_details 'w=1/[\s^2^(Fo^2^)+(0.1675P)^2^+3.0116P] where P=(Fo^2^+2Fc^2^)/3'
_refine_ls_weighting_scheme calc
_refine_ls_wR_factor_gt 0.3147
_refine_ls_wR_factor_ref 0.3789
_reflns_Friedel_coverage 0.000
_reflns_number_gt 4061
_reflns_number_total 9144
_reflns_threshold_expression 'I > 2\s(I)'
_cod_data_source_file c8nj03817a2.cif
_cod_data_source_block fluoresceine
_cod_database_code 7059038
_shelx_shelxl_version_number 2018/1
_shelx_space_group_comment
;
The symmetry employed for this shelxl refinement is uniquely defined
by the following loop, which should always be used as a source of
symmetry information in preference to the above space-group names.
They are only intended as comments.
;
_shelx_estimated_absorpt_t_min 0.990
_shelx_estimated_absorpt_t_max 0.998

loop_
_space_group_symop_operation_xyz
'x, y, z'
'-x, -y, -z'

loop_
_atom_site_label
_atom_site_type_symbol
_atom_site_fract_x
_atom_site_fract_y
_atom_site_fract_z
_atom_site_U_iso_or_equiv
_atom_site_adp_type
_atom_site_occupancy
_atom_site_site_symmetry_order
_atom_site_calc_flag
_atom_site_refinement_flags_posn
_atom_site_refinement_flags_adp
_atom_site_refinement_flags_occupancy
_atom_site_disorder_assembly
_atom_site_disorder_group
O1 O 0.8457(6) 0.1879(3) 0.1182(4) 0.1009(19) Uani 1 1 d D . . . .
H1 H 0.764(2) 0.1625(10) 0.0957(18) 0.151 Uiso 1 1 calc DR U . . .
OW O 0.5707(11) 0.0670(8) 0.0829(7) 0.087(4) Uani 0.544(15) 1 d D . P . .
H1W H 0.519(15) 0.009(4) 0.053(6) 0.105 Uiso 0.544(15) 1 d D U P . .
H2W H 0.586(16) 0.047(8) 0.132(4) 0.105 Uiso 0.544(15) 1 d D U P . .
C2 C 0.8039(6) 0.3171(5) 0.2125(4) 0.0586(16) Uani 1 1 d . . . . .
H2 H 0.734605 0.269795 0.233316 0.070 Uiso 1 1 calc DR U . . .
C3 C 0.8726(7) 0.2861(5) 0.1482(5) 0.071(2) Uani 1 1 d . . . . .
C4 C 0.9737(7) 0.3562(5) 0.1193(5) 0.072(2) Uani 1 1 d . . . . .
H4 H 1.022543 0.336532 0.077546 0.086 Uiso 1 1 calc R U . . .
O5 O 1.1092(6) 0.5223(3) 0.1187(4) 0.0898(18) Uani 1 1 d . . . . .
C6 C 1.0053(6) 0.4587(4) 0.1522(4) 0.0577(16) Uani 1 1 d . . . . .
C7 C 0.9394(6) 0.4923(4) 0.2159(4) 0.0484(14) Uani 1 1 d . . . . .
C8 C 0.8381(6) 0.4173(5) 0.2453(4) 0.0589(16) Uani 1 1 d . . . . .
H8 H 0.791825 0.436027 0.288917 0.071 Uiso 1 1 calc R U . . .
C9 C 0.9757(5) 0.6022(4) 0.2537(4) 0.0463(14) Uani 1 1 d . . . . .
C10 C 1.0928(6) 0.6655(4) 0.2128(4) 0.0487(14) Uani 1 1 d . . . . .
N11 N 0.8452(4) 0.6333(3) 0.2403(3) 0.0475(12) Uani 1 1 d . . . . .
C12 C 1.0072(5) 0.6216(4) 0.3526(4) 0.0437(13) Uani 1 1 d . . . . .
C13 C 0.9012(6) 0.6495(4) 0.3869(4) 0.0477(14) Uani 1 1 d . . . . .
O14 O 0.6852(4) 0.6758(3) 0.3189(3) 0.0630(12) Uani 1 1 d . . . . .
C15 C 0.7957(6) 0.6559(4) 0.3151(4) 0.0467(14) Uani 1 1 d . . . . .
O16 O 0.4027(5) 0.5720(3) 0.3266(4) 0.0782(15) Uani 1 1 d . . . . .
H16 H 0.484858 0.600151 0.320033 0.117 Uiso 1 1 calc R U . . .
C17 C 0.3876(6) 0.4760(4) 0.3389(4) 0.0509(15) Uani 1 1 d . . . . .
C18 C 0.5001(6) 0.4492(5) 0.3740(5) 0.0618(17) Uani 1 1 d . . . . .
H18 H 0.590684 0.497045 0.392078 0.074 Uiso 1 1 calc R U . . .
C19 C 0.4774(6) 0.3499(5) 0.3824(5) 0.0647(18) Uani 1 1 d . . . . .
H19 H 0.554154 0.331938 0.405849 0.078 Uiso 1 1 calc R U . . .
C20 C 0.3426(6) 0.2761(4) 0.3567(4) 0.0468(14) Uani 1 1 d . . . . .
O21 O 0.0938(4) 0.2430(3) 0.2997(3) 0.0564(11) Uani 1 1 d . . . . .
C22 C 0.2329(5) 0.3079(4) 0.3245(4) 0.0454(13) Uani 1 1 d . . . . .
C23 C 0.2521(6) 0.4068(4) 0.3159(4) 0.0516(15) Uani 1 1 d . . . . .
H23 H 0.174903 0.425690 0.294933 0.062 Uiso 1 1 calc R U . . .
C24 C 0.0605(6) 0.1496(4) 0.3223(4) 0.0461(13) Uani 1 1 d . . . . .
C25 C -0.0877(6) 0.0951(4) 0.3093(4) 0.0505(14) Uani 1 1 d . . . . .
H25 H -0.154802 0.122906 0.287720 0.061 Uiso 1 1 calc R U . . .
O26 O -0.2713(4) -0.0567(3) 0.3153(4) 0.0707(13) Uani 1 1 d . . . . .
H26 H -0.320962 -0.025973 0.295024 0.106 Uiso 1 1 calc R U . . .
C27 C -0.1299(6) 0.0018(5) 0.3288(4) 0.0505(14) Uani 1 1 d . . . . .
C28 C -0.0292(6) -0.0368(4) 0.3664(5) 0.0601(17) Uani 1 1 d . . . . .
H28 H -0.059228 -0.099087 0.383265 0.072 Uiso 1 1 calc R U . . .
C29 C 0.1133(6) 0.0167(5) 0.3786(5) 0.0635(18) Uani 1 1 d . . . . .
H29 H 0.179317 -0.010849 0.402345 0.076 Uiso 1 1 calc R U . . .
C30 C 0.1625(6) 0.1116(4) 0.3562(4) 0.0475(14) Uani 1 1 d . . . . .
C31 C 0.3189(5) 0.1667(4) 0.3595(4) 0.0478(14) Uani 1 1 d . . . . .
N32 N 0.3755(5) 0.1214(4) 0.2864(3) 0.0498(12) Uani 1 1 d . . . . .
O33 O 0.5596(4) 0.0595(3) 0.2646(3) 0.0604(12) Uani 1 1 d . . . . .
C34 C 0.4921(5) 0.0953(4) 0.3134(4) 0.0459(14) Uani 1 1 d . . . . .
C35 C 0.5195(5) 0.1173(4) 0.4089(4) 0.0474(14) Uani 1 1 d . . . . .
C36 C 0.4167(5) 0.1550(4) 0.4368(4) 0.0471(14) Uani 1 1 d . . . . .
C37 C 0.4176(7) 0.1818(5) 0.5246(4) 0.0577(16) Uani 1 1 d . . . . .
H37 H 0.348834 0.206407 0.543957 0.069 Uiso 1 1 calc R U . . .
C38 C 0.5258(7) 0.1705(5) 0.5824(4) 0.0589(16) Uani 1 1 d . . . . .
H38 H 0.528765 0.187016 0.642068 0.071 Uiso 1 1 calc R U . . .
C39 C 0.6287(7) 0.1357(5) 0.5542(5) 0.0622(17) Uani 1 1 d . . . . .
H39 H 0.701242 0.131200 0.595228 0.075 Uiso 1 1 calc R U . . .
C40 C 0.6275(6) 0.1075(4) 0.4679(5) 0.0559(17) Uani 1 1 d . . . . .
H40 H 0.696501 0.082605 0.449258 0.067 Uiso 1 1 calc R U . . .
N41A N 0.3313(12) 0.1009(10) 0.1925(8) 0.041(3) Uani 0.542(8) 1 d D U P A 1
C42A C 0.2285(10) 0.1304(8) 0.1602(6) 0.053(2) Uani 0.542(8) 1 d D U P A 1
H42A H 0.183771 0.161495 0.197625 0.063 Uiso 0.542(8) 1 calc R U P A 1
C44A C 0.1820(17) 0.1155(11) 0.0654(6) 0.057(2) Uani 0.542(8) 1 d D U P A 1
N46A N 0.0752(13) 0.1487(8) 0.0410(7) 0.059(2) Uani 0.542(8) 1 d D U P A 1
C47A C 0.0338(17) 0.1413(13) -0.0472(9) 0.066(3) Uani 0.542(8) 1 d D U P A 1
H47A H -0.038464 0.165626 -0.066881 0.080 Uiso 0.542(8) 1 calc R U P A 1
C48A C 0.099(4) 0.098(4) -0.1086(10) 0.068(3) Uani 0.542(8) 1 d D U P A 1
H48A H 0.071847 0.095108 -0.168025 0.082 Uiso 0.542(8) 1 calc R U P A 1
C49A C 0.201(3) 0.060(2) -0.0791(9) 0.066(3) Uani 0.542(8) 1 d D U P A 1
H49A H 0.238392 0.024976 -0.118675 0.079 Uiso 0.542(8) 1 calc R U P A 1
C50A C 0.2497(18) 0.0721(14) 0.0088(9) 0.065(3) Uani 0.542(8) 1 d D U P A 1
H50A H 0.325865 0.051971 0.029544 0.079 Uiso 0.542(8) 1 calc R U P A 1
N41B N 0.3050(17) 0.1278(12) 0.2118(8) 0.039(3) Uani 0.458(8) 1 d D U P A 2
C42B C 0.3322(13) 0.0911(10) 0.1385(6) 0.053(3) Uani 0.458(8) 1 d D U P A 2
H42B H 0.403915 0.062434 0.137373 0.064 Uiso 0.458(8) 1 calc R U P A 2
C44B C 0.2457(16) 0.0964(12) 0.0575(8) 0.054(2) Uani 0.458(8) 1 d D U P A 2
C46B C 0.1377(19) 0.1346(13) 0.0586(11) 0.058(2) Uani 0.458(8) 1 d D U P A 2
H46B H 0.120842 0.162281 0.111400 0.070 Uiso 0.458(8) 1 calc R U P A 2
C47B C 0.0530(19) 0.1324(15) -0.0183(11) 0.062(3) Uani 0.458(8) 1 d D U P A 2
H47B H -0.025615 0.154064 -0.018505 0.075 Uiso 0.458(8) 1 calc R U P A 2
C48B C 0.090(4) 0.096(4) -0.0970(11) 0.068(3) Uani 0.458(8) 1 d D U P A 2
H48B H 0.032997 0.091475 -0.150228 0.082 Uiso 0.458(8) 1 calc R U P A 2
C49B C 0.208(3) 0.068(3) -0.0946(10) 0.066(3) Uani 0.458(8) 1 d D U P A 2
H49B H 0.238323 0.052738 -0.146567 0.080 Uiso 0.458(8) 1 calc R U P A 2
N50B N 0.2835(16) 0.0605(13) -0.0170(9) 0.062(3) Uani 0.458(8) 1 d D U P A 2
C51 C 0.9027(7) 0.6662(5) 0.4747(5) 0.0641(18) Uani 1 1 d . . . . .
H51 H 0.830517 0.684681 0.496486 0.077 Uiso 1 1 calc R U . . .
C52 C 1.0143(7) 0.6552(5) 0.5314(5) 0.0640(17) Uani 1 1 d . . . . .
H52 H 1.017152 0.665954 0.591420 0.077 Uiso 1 1 calc R U . . .
C53 C 1.1223(6) 0.6276(5) 0.4967(5) 0.0626(18) Uani 1 1 d . . . . .
H53 H 1.196665 0.620093 0.534156 0.075 Uiso 1 1 calc R U . . .
C54 C 1.1194(6) 0.6115(4) 0.4079(4) 0.0554(16) Uani 1 1 d . . . . .
H54 H 1.191868 0.594108 0.385479 0.067 Uiso 1 1 calc R U . . .
N55 N 0.7849(5) 0.6216(4) 0.1542(3) 0.0481(12) Uani 1 1 d . . . . .
C56 C 0.6907(6) 0.6618(4) 0.1332(4) 0.0526(15) Uani 1 1 d . . . . .
H56 H 0.660199 0.698415 0.175271 0.063 Uiso 1 1 calc R U . . .
C57 C 0.6329(6) 0.6480(4) 0.0405(4) 0.0474(14) Uani 1 1 d . . . . .
N58 N 0.5472(5) 0.7001(4) 0.0187(4) 0.0622(14) Uani 1 1 d . . . . .
C59 C 0.4943(7) 0.6890(6) -0.0656(5) 0.076(2) Uani 1 1 d . . . . .
H59 H 0.434249 0.724711 -0.081111 0.091 Uiso 1 1 calc R U . . .
C60 C 0.5220(8) 0.6291(6) -0.1305(5) 0.078(2) Uani 1 1 d . . . . .
H60 H 0.480629 0.623377 -0.188256 0.093 Uiso 1 1 calc R U . . .
C61 C 0.6129(8) 0.5769(6) -0.1089(5) 0.0702(19) Uani 1 1 d . . . . .
H61 H 0.636038 0.536519 -0.151950 0.084 Uiso 1 1 calc R U . . .
C62 C 0.6684(7) 0.5857(5) -0.0223(5) 0.0641(18) Uani 1 1 d . . . . .
H62 H 0.728853 0.550579 -0.005785 0.077 Uiso 1 1 calc R U . . .
C63 C 1.1550(7) 0.6237(5) 0.1504(4) 0.0582(16) Uani 1 1 d . . . . .
C64 C 1.2708(7) 0.6803(5) 0.1184(5) 0.0622(18) Uani 1 1 d . . . . .
H64 H 1.313055 0.649511 0.079088 0.075 Uiso 1 1 calc R U . . .
O65 O 1.4399(5) 0.8402(4) 0.1175(4) 0.0822(15) Uani 1 1 d . . . . .
H65 H 1.474524 0.804478 0.088911 0.123 Uiso 1 1 calc R U . . .
C67 C 1.2581(6) 0.8270(4) 0.2028(4) 0.0572(16) Uani 1 1 d . . . . .
H67 H 1.290921 0.896423 0.219264 0.069 Uiso 1 1 calc R U . . .
C68 C 1.1461(6) 0.7693(5) 0.2357(4) 0.0571(16) Uani 1 1 d . . . . .
H68 H 1.104360 0.800946 0.274690 0.068 Uiso 1 1 calc R U . . .
C66 C 1.3221(6) 0.7812(5) 0.1450(4) 0.0590(16) Uani 1 1 d . . . . .

loop_
_atom_site_aniso_label
_atom_site_aniso_U_11
_atom_site_aniso_U_22
_atom_site_aniso_U_33
_atom_site_aniso_U_23
_atom_site_aniso_U_13
_atom_site_aniso_U_12
O1 0.088(4) 0.051(3) 0.154(6) -0.007(3) 0.027(4) 0.017(3)
OW 0.070(7) 0.097(8) 0.096(9) 0.021(6) 0.012(5) 0.029(5)
C2 0.051(3) 0.048(4) 0.077(5) 0.017(3) 0.013(3) 0.013(3)
C3 0.065(4) 0.046(4) 0.096(6) -0.006(4) 0.004(4) 0.020(3)
C4 0.062(4) 0.057(4) 0.092(6) -0.002(4) 0.026(4) 0.017(3)
O5 0.094(4) 0.051(3) 0.125(5) 0.000(3) 0.071(3) 0.012(3)
C6 0.051(4) 0.050(4) 0.073(5) 0.004(3) 0.018(3) 0.018(3)
C7 0.048(3) 0.049(3) 0.048(4) 0.009(3) 0.006(3) 0.017(3)
C8 0.048(3) 0.066(4) 0.060(4) 0.006(3) 0.010(3) 0.017(3)
C9 0.037(3) 0.054(3) 0.053(4) 0.010(3) 0.008(2) 0.022(3)
C10 0.040(3) 0.057(4) 0.049(4) 0.012(3) 0.008(2) 0.016(3)
N11 0.035(2) 0.052(3) 0.061(3) 0.006(2) 0.011(2) 0.021(2)
C12 0.037(3) 0.035(3) 0.058(4) 0.010(2) 0.004(2) 0.013(2)
C13 0.044(3) 0.048(3) 0.054(4) 0.008(3) 0.016(3) 0.016(3)
O14 0.052(2) 0.076(3) 0.072(3) 0.013(2) 0.021(2) 0.034(2)
C15 0.042(3) 0.047(3) 0.056(4) 0.008(3) 0.020(3) 0.018(3)
O16 0.054(3) 0.050(3) 0.135(5) 0.021(3) 0.030(3) 0.016(2)
C17 0.048(3) 0.043(3) 0.062(4) 0.003(3) 0.022(3) 0.014(3)
C18 0.038(3) 0.059(4) 0.078(5) 0.010(3) 0.004(3) 0.006(3)
C19 0.039(3) 0.057(4) 0.094(5) 0.019(3) 0.001(3) 0.013(3)
C20 0.041(3) 0.051(3) 0.052(4) 0.007(3) 0.007(3) 0.022(3)
O21 0.038(2) 0.054(2) 0.076(3) 0.018(2) -0.0014(19) 0.0162(18)
C22 0.034(3) 0.052(3) 0.048(3) 0.006(3) 0.008(2) 0.011(2)
C23 0.038(3) 0.051(4) 0.070(4) 0.016(3) 0.012(3) 0.018(3)
C24 0.041(3) 0.044(3) 0.053(4) 0.009(3) 0.009(2) 0.013(2)
C25 0.043(3) 0.054(4) 0.060(4) 0.011(3) 0.006(3) 0.025(3)
O26 0.040(2) 0.071(3) 0.101(4) 0.024(3) 0.017(2) 0.012(2)
C27 0.038(3) 0.063(4) 0.053(4) 0.010(3) 0.015(3) 0.018(3)
C28 0.049(4) 0.046(3) 0.089(5) 0.021(3) 0.019(3) 0.016(3)
C29 0.050(4) 0.054(4) 0.096(5) 0.029(3) 0.014(3) 0.023(3)
C30 0.040(3) 0.054(4) 0.056(4) 0.008(3) 0.013(3) 0.026(3)
C31 0.034(3) 0.051(3) 0.061(4) 0.011(3) 0.011(3) 0.017(2)
N32 0.034(2) 0.063(3) 0.056(3) 0.009(2) 0.005(2) 0.024(2)
O33 0.040(2) 0.081(3) 0.064(3) 0.004(2) 0.0071(19) 0.031(2)
C34 0.031(3) 0.044(3) 0.066(4) 0.011(3) 0.009(3) 0.016(2)
C35 0.035(3) 0.037(3) 0.067(4) 0.008(3) 0.004(3) 0.011(2)
C36 0.033(3) 0.044(3) 0.064(4) 0.012(3) 0.007(3) 0.011(2)
C37 0.056(4) 0.065(4) 0.060(4) 0.009(3) 0.014(3) 0.031(3)
C38 0.065(4) 0.057(4) 0.057(4) 0.016(3) 0.009(3) 0.022(3)
C39 0.067(4) 0.057(4) 0.059(5) 0.011(3) -0.009(3) 0.024(3)
C40 0.042(3) 0.049(3) 0.079(5) 0.009(3) -0.002(3) 0.025(3)
N41A 0.031(5) 0.043(8) 0.050(7) -0.001(5) 0.004(5) 0.019(4)
C42A 0.055(5) 0.060(4) 0.043(4) 0.006(4) 0.013(4) 0.018(4)
C44A 0.059(5) 0.062(4) 0.047(4) 0.009(3) 0.008(4) 0.017(4)
N46A 0.063(5) 0.065(4) 0.044(4) 0.012(4) 0.001(4) 0.017(4)
C47A 0.068(5) 0.074(5) 0.048(5) 0.013(5) -0.001(5) 0.016(4)
C48A 0.078(5) 0.073(5) 0.044(5) 0.008(6) 0.007(5) 0.015(5)
C49A 0.077(5) 0.070(4) 0.043(5) 0.007(5) 0.009(4) 0.017(4)
C50A 0.077(6) 0.070(5) 0.041(5) 0.004(5) 0.009(5) 0.015(5)
N41B 0.039(6) 0.036(8) 0.048(7) 0.002(5) 0.009(5) 0.024(4)
C42B 0.056(5) 0.057(5) 0.044(5) 0.007(4) 0.013(4) 0.016(4)
C44B 0.055(5) 0.059(5) 0.046(4) 0.008(4) 0.011(4) 0.017(4)
C46B 0.060(5) 0.064(4) 0.048(4) 0.008(4) 0.007(4) 0.018(4)
C47B 0.065(5) 0.068(4) 0.050(5) 0.011(5) 0.004(5) 0.019(4)
C48B 0.078(5) 0.073(5) 0.044(5) 0.008(6) 0.007(5) 0.015(5)
C49B 0.077(5) 0.071(4) 0.043(5) 0.006(5) 0.009(4) 0.016(4)
N50B 0.075(6) 0.067(5) 0.036(5) 0.003(5) 0.011(4) 0.016(4)
C51 0.058(4) 0.072(4) 0.075(5) 0.018(4) 0.021(3) 0.034(3)
C52 0.062(4) 0.070(4) 0.060(4) 0.014(3) 0.008(3) 0.023(3)
C53 0.042(3) 0.062(4) 0.078(5) 0.015(3) -0.001(3) 0.014(3)
C54 0.044(3) 0.058(4) 0.065(5) 0.007(3) 0.014(3) 0.019(3)
N55 0.044(3) 0.059(3) 0.043(3) 0.009(2) 0.006(2) 0.019(2)
C56 0.050(3) 0.055(4) 0.054(4) 0.009(3) 0.012(3) 0.020(3)
C57 0.044(3) 0.053(3) 0.046(4) 0.012(3) 0.012(3) 0.015(3)
N58 0.052(3) 0.085(4) 0.054(4) 0.014(3) 0.007(2) 0.029(3)
C59 0.059(4) 0.113(6) 0.065(5) 0.028(4) 0.009(4) 0.041(4)
C60 0.068(5) 0.113(6) 0.058(5) 0.017(4) 0.010(4) 0.039(4)
C61 0.075(5) 0.089(5) 0.049(4) 0.008(3) 0.016(3) 0.031(4)
C62 0.062(4) 0.071(4) 0.064(5) 0.012(3) 0.009(3) 0.030(3)
C63 0.058(4) 0.056(4) 0.063(4) 0.009(3) 0.025(3) 0.018(3)
C64 0.057(4) 0.056(4) 0.079(5) 0.009(3) 0.040(3) 0.018(3)
O65 0.070(3) 0.069(3) 0.100(4) 0.019(3) 0.039(3) 0.002(3)
C67 0.055(4) 0.045(3) 0.063(4) 0.008(3) 0.014(3) 0.004(3)
C68 0.055(4) 0.058(4) 0.057(4) 0.007(3) 0.011(3) 0.018(3)
C66 0.047(3) 0.070(4) 0.060(4) 0.015(3) 0.015(3) 0.016(3)

loop_
_atom_type_symbol
_atom_type_description
_atom_type_scat_dispersion_real
_atom_type_scat_dispersion_imag
_atom_type_scat_source
C C 0.0033 0.0016 'International Tables Vol C Tables 4.2.6.8 and 6.1.1.4'
N N 0.0061 0.0033 'International Tables Vol C Tables 4.2.6.8 and 6.1.1.4'
O O 0.0106 0.0060 'International Tables Vol C Tables 4.2.6.8 and 6.1.1.4'
H H 0.0000 0.0000 'International Tables Vol C Tables 4.2.6.8 and 6.1.1.4'

loop_
_geom_angle_atom_site_label_1
_geom_angle_atom_site_label_2
_geom_angle_atom_site_label_3
_geom_angle
C8 C2 C3 120.2(6)
O1 C3 C4 119.9(7)
O1 C3 C2 121.1(7)
C4 C3 C2 118.9(6)
C3 C4 C6 120.1(6)
C6 O5 C63 119.8(5)
O5 C6 C7 122.4(5)
O5 C6 C4 115.0(6)
C7 C6 C4 122.6(6)
C6 C7 C8 115.3(5)
C6 C7 C9 123.0(5)
C8 C7 C9 121.7(5)
C2 C8 C7 122.8(6)
N11 C9 C10 110.7(4)
N11 C9 C7 110.7(4)
C10 C9 C7 110.1(5)
N11 C9 C12 99.1(4)
C10 C9 C12 114.0(4)
C7 C9 C12 111.8(5)
C68 C10 C63 115.7(5)
C68 C10 C9 122.0(5)
C63 C10 C9 122.3(5)
C15 N11 N55 130.4(4)
C15 N11 C9 114.8(5)
N55 N11 C9 114.1(4)
C54 C12 C13 120.0(6)
C54 C12 C9 129.0(5)
C13 C12 C9 111.0(5)
C51 C13 C12 121.7(6)
C51 C13 C15 128.9(5)
C12 C13 C15 109.4(5)
O14 C15 N11 125.8(6)
O14 C15 C13 128.9(5)
N11 C15 C13 105.3(5)
C18 C17 O16 122.6(5)
C18 C17 C23 120.6(5)
O16 C17 C23 116.8(5)
C17 C18 C19 119.3(5)
C18 C19 C20 121.9(6)
C22 C20 C19 116.2(5)
C22 C20 C31 121.4(5)
C19 C20 C31 122.3(5)
C24 O21 C22 118.5(4)
C20 C22 O21 121.8(5)
C20 C22 C23 123.1(5)
O21 C22 C23 115.0(5)
C17 C23 C22 118.6(5)
O21 C24 C30 123.1(5)
O21 C24 C25 114.9(5)
C30 C24 C25 122.1(5)
C27 C25 C24 118.8(5)
C25 C27 O26 122.1(5)
C25 C27 C28 120.2(5)
O26 C27 C28 117.7(5)
C29 C28 C27 120.2(6)
C28 C29 C30 121.6(6)
C24 C30 C29 117.0(5)
C24 C30 C31 120.3(5)
C29 C30 C31 122.4(5)
N32 C31 C30 111.8(4)
N32 C31 C20 110.2(5)
C30 C31 C20 109.9(4)
N32 C31 C36 99.4(4)
C30 C31 C36 114.1(5)
C20 C31 C36 111.0(4)
N41B N32 C34 137.1(7)
C34 N32 N41A 113.5(5)
N41B N32 C31 108.5(6)
C34 N32 C31 114.0(5)
N41A N32 C31 132.5(5)
O33 C34 N32 125.5(6)
O33 C34 C35 127.9(5)
N32 C34 C35 106.7(5)
C40 C35 C36 121.3(6)
C40 C35 C34 129.8(5)
C36 C35 C34 108.9(5)
C37 C36 C35 120.9(5)
C37 C36 C31 128.2(5)
C35 C36 C31 110.8(5)
C36 C37 C38 116.9(6)
C39 C38 C37 121.8(6)
C40 C39 C38 121.8(6)
C39 C40 C35 117.3(6)
C42A N41A N32 117.9(9)
N41A C42A C44A 120.8(10)
N46A C44A C50A 124.8(10)
N46A C44A C42A 114.8(13)
C50A C44A C42A 120.4(13)
C44A N46A C47A 116.6(11)
N46A C47A C48A 121.5(13)
C49A C48A C47A 118.7(14)
C48A C49A C50A 120.4(14)
C44A C50A C49A 117.8(13)
C42B N41B N32 120.1(11)
N41B C42B C44B 117.6(11)
C46B C44B N50B 123.8(11)
C46B C44B C42B 121.6(15)
N50B C44B C42B 114.6(13)
C44B C46B C47B 120.0(13)
C46B C47B C48B 117.7(14)
C49B C48B C47B 119.8(15)
C48B C49B N50B 121.8(16)
C44B N50B C49B 116.2(13)
C13 C51 C52 119.0(6)
C51 C52 C53 119.3(7)
C54 C53 C52 120.9(6)
C53 C54 C12 119.1(6)
C56 N55 N11 120.2(5)
N55 C56 C57 117.4(5)
N58 C57 C62 121.8(6)
N58 C57 C56 116.6(5)
C62 C57 C56 121.6(5)
C59 N58 C57 117.4(6)
N58 C59 C60 124.4(7)
C59 C60 C61 118.6(7)
C62 C61 C60 118.6(7)
C61 C62 C57 119.1(6)
O5 C63 C64 115.1(5)
O5 C63 C10 122.3(5)
C64 C63 C10 122.6(6)
C66 C64 C63 119.3(6)
C68 C67 C66 119.6(6)
C67 C68 C10 122.4(6)
C64 C66 O65 121.5(6)
C64 C66 C67 120.2(6)
O65 C66 C67 118.3(6)

loop_
_geom_bond_atom_site_label_1
_geom_bond_atom_site_label_2
_geom_bond_distance
O1 C3 1.349(7)
C2 C8 1.372(8)
C2 C3 1.393(9)
C3 C4 1.353(10)
C4 C6 1.407(9)
O5 C6 1.362(8)
O5 C63 1.375(7)
C6 C7 1.381(8)
C7 C8 1.398(8)
C7 C9 1.513(8)
C9 N11 1.502(6)
C9 C10 1.510(8)
C9 C12 1.515(8)
C10 C68 1.389(8)
C10 C63 1.392(8)
N11 C15 1.371(7)
N11 N55 1.375(6)
C12 C54 1.385(8)
C12 C13 1.388(7)
C13 C51 1.366(9)
C13 C15 1.473(8)
O14 C15 1.231(6)
O16 C17 1.371(7)
C17 C18 1.371(8)
C17 C23 1.375(8)
C18 C19 1.390(9)
C19 C20 1.397(8)
C20 C22 1.375(7)
C20 C31 1.512(8)
O21 C24 1.374(7)
O21 C22 1.381(6)
C22 C23 1.389(8)
C24 C30 1.377(8)
C24 C25 1.416(8)
C25 C27 1.353(8)
O26 C27 1.371(7)
C27 C28 1.393(8)
C28 C29 1.365(8)
C29 C30 1.396(8)
C30 C31 1.506(7)
C31 N32 1.503(7)
C31 C36 1.520(8)
N32 N41B 1.316(14)
N32 C34 1.365(7)
N32 N41A 1.448(13)
O33 C34 1.244(6)
C34 C35 1.464(8)
C35 C40 1.384(8)
C35 C36 1.391(8)
C36 C37 1.380(8)
C37 C38 1.384(9)
C38 C39 1.371(9)
C39 C40 1.361(9)
N41A C42A 1.297(4)
C42A C44A 1.469(4)
C44A N46A 1.330(15)
C44A C50A 1.380(16)
N46A C47A 1.374(14)
C47A C48A 1.411(14)
C48A C49A 1.360(16)
C49A C50A 1.372(14)
N41B C42B 1.298(4)
C42B C44B 1.469(4)
C44B C46B 1.353(17)
C44B N50B 1.360(16)
C46B C47B 1.374(17)
C47B C48B 1.413(16)
C48B C49B 1.360(17)
C49B N50B 1.384(15)
C51 C52 1.399(9)
C52 C53 1.406(9)
C53 C54 1.378(9)
N55 C56 1.276(7)
C56 C57 1.460(8)
C57 N58 1.338(7)
C57 C62 1.395(8)
N58 C59 1.331(9)
C59 C60 1.355(10)
C60 C61 1.381(10)
C61 C62 1.375(9)
C63 C64 1.385(8)
C64 C66 1.355(8)
O65 C66 1.374(7)
C67 C68 1.370(8)
C67 C66 1.384(8)

loop_
_geom_torsion_atom_site_label_1
_geom_torsion_atom_site_label_2
_geom_torsion_atom_site_label_3
_geom_torsion_atom_site_label_4
_geom_torsion
C8 C2 C3 O1 176.6(6)
C8 C2 C3 C4 0.5(10)
O1 C3 C4 C6 -178.1(6)
C2 C3 C4 C6 -1.9(11)
C63 O5 C6 C7 2.1(10)
C63 O5 C6 C4 -175.8(6)
C3 C4 C6 O5 179.8(7)
C3 C4 C6 C7 1.9(11)
O5 C6 C7 C8 -178.1(6)
C4 C6 C7 C8 -0.4(9)
O5 C6 C7 C9 0.4(10)
C4 C6 C7 C9 178.2(6)
C3 C2 C8 C7 1.0(10)
C6 C7 C8 C2 -1.0(9)
C9 C7 C8 C2 -179.6(5)
C6 C7 C9 N11 121.6(6)
C8 C7 C9 N11 -59.9(7)
C6 C7 C9 C10 -1.1(8)
C8 C7 C9 C10 177.4(5)
C6 C7 C9 C12 -128.9(6)
C8 C7 C9 C12 49.6(7)
N11 C9 C10 C68 57.1(7)
C7 C9 C10 C68 179.8(5)
C12 C9 C10 C68 -53.6(7)
N11 C9 C10 C63 -123.4(6)
C7 C9 C10 C63 -0.7(8)
C12 C9 C10 C63 125.9(6)
C10 C9 N11 C15 -126.3(5)
C7 C9 N11 C15 111.3(5)
C12 C9 N11 C15 -6.2(6)
C10 C9 N11 N55 61.8(6)
C7 C9 N11 N55 -60.6(6)
C12 C9 N11 N55 -178.1(4)
N11 C9 C12 C54 -177.4(5)
C10 C9 C12 C54 -59.8(7)
C7 C9 C12 C54 65.9(7)
N11 C9 C12 C13 5.2(5)
C10 C9 C12 C13 122.7(5)
C7 C9 C12 C13 -111.5(5)
C54 C12 C13 C51 -0.9(8)
C9 C12 C13 C51 176.8(5)
C54 C12 C13 C15 179.5(5)
C9 C12 C13 C15 -2.8(6)
N55 N11 C15 O14 -4.1(9)
C9 N11 C15 O14 -174.4(5)
N55 N11 C15 C13 175.2(5)
C9 N11 C15 C13 4.9(6)
C51 C13 C15 O14 -1.5(10)
C12 C13 C15 O14 178.1(6)
C51 C13 C15 N11 179.3(6)
C12 C13 C15 N11 -1.2(6)
O16 C17 C18 C19 -178.2(6)
C23 C17 C18 C19 3.0(10)
C17 C18 C19 C20 -0.5(11)
C18 C19 C20 C22 -1.5(10)
C18 C19 C20 C31 175.5(6)
C19 C20 C22 O21 -177.7(6)
C31 C20 C22 O21 5.2(9)
C19 C20 C22 C23 1.1(9)
C31 C20 C22 C23 -176.0(5)
C24 O21 C22 C20 11.8(8)
C24 O21 C22 C23 -167.1(5)
C18 C17 C23 C22 -3.4(9)
O16 C17 C23 C22 177.8(5)
C20 C22 C23 C17 1.3(9)
O21 C22 C23 C17 -179.8(5)
C22 O21 C24 C30 -10.4(8)
C22 O21 C24 C25 168.6(5)
O21 C24 C25 C27 179.2(5)
C30 C24 C25 C27 -1.7(9)
C24 C25 C27 O26 -177.8(5)
C24 C25 C27 C28 4.2(9)
C25 C27 C28 C29 -4.2(10)
O26 C27 C28 C29 177.7(6)
C27 C28 C29 C30 1.7(11)
O21 C24 C30 C29 178.2(5)
C25 C24 C30 C29 -0.7(9)
O21 C24 C30 C31 -8.0(9)
C25 C24 C30 C31 173.0(5)
C28 C29 C30 C24 0.8(10)
C28 C29 C30 C31 -172.9(6)
C24 C30 C31 N32 -100.5(6)
C29 C30 C31 N32 73.0(7)
C24 C30 C31 C20 22.3(7)
C29 C30 C31 C20 -164.3(6)
C24 C30 C31 C36 147.7(5)
C29 C30 C31 C36 -38.9(8)
C22 C20 C31 N32 102.6(6)
C19 C20 C31 N32 -74.3(7)
C22 C20 C31 C30 -21.1(8)
C19 C20 C31 C30 162.0(6)
C22 C20 C31 C36 -148.2(5)
C19 C20 C31 C36 34.8(8)
C30 C31 N32 N41B 61.3(10)
C20 C31 N32 N41B -61.3(10)
C36 C31 N32 N41B -178.0(9)
C30 C31 N32 C34 -125.3(5)
C20 C31 N32 C34 112.2(5)
C36 C31 N32 C34 -4.5(6)
C30 C31 N32 N41A 55.5(11)
C20 C31 N32 N41A -67.1(10)
C36 C31 N32 N41A 176.3(9)
N41B N32 C34 O33 -6.9(15)
N41A N32 C34 O33 1.6(10)
C31 N32 C34 O33 -177.8(5)
N41B N32 C34 C35 173.5(12)
N41A N32 C34 C35 -178.0(7)
C31 N32 C34 C35 2.6(6)
O33 C34 C35 C40 2.5(10)
N32 C34 C35 C40 -177.8(5)
O33 C34 C35 C36 -178.9(5)
N32 C34 C35 C36 0.8(6)
C40 C35 C36 C37 -1.3(8)
C34 C35 C36 C37 179.9(5)
C40 C35 C36 C31 175.0(5)
C34 C35 C36 C31 -3.7(6)
N32 C31 C36 C37 -179.2(5)
C30 C31 C36 C37 -60.0(8)
C20 C31 C36 C37 64.8(7)
N32 C31 C36 C35 4.8(5)
C30 C31 C36 C35 124.0(5)
C20 C31 C36 C35 -111.2(5)
C35 C36 C37 C38 0.7(8)
C31 C36 C37 C38 -174.9(5)
C36 C37 C38 C39 0.9(9)
C37 C38 C39 C40 -2.0(10)
C38 C39 C40 C35 1.3(9)
C36 C35 C40 C39 0.3(8)
C34 C35 C40 C39 178.7(5)
C34 N32 N41A C42A -174.6(10)
C31 N32 N41A C42A 4.6(18)
N32 N41A C42A C44A 177.7(11)
N41A C42A C44A N46A 179.7(12)
N41A C42A C44A C50A -2(2)
C50A C44A N46A C47A -2(2)
C42A C44A N46A C47A 176.4(12)
C44A N46A C47A C48A 2(3)
N46A C47A C48A C49A 2(6)
C47A C48A C49A C50A -6(7)
N46A C44A C50A C49A -2(2)
C42A C44A C50A C49A 179.7(16)
C48A C49A C50A C44A 6(4)
C34 N32 N41B C42B 11(2)
C31 N32 N41B C42B -178.2(14)
N32 N41B C42B C44B 177.3(12)
N41B C42B C44B C46B -2(2)
N41B C42B C44B N50B 177.4(16)
N50B C44B C46B C47B 4(3)
C42B C44B C46B C47B -175.7(16)
C44B C46B C47B C48B -4(4)
C46B C47B C48B C49B -2(7)
C47B C48B C49B N50B 9(8)
C46B C44B N50B C49B 2(3)
C42B C44B N50B C49B -177.7(18)
C48B C49B N50B C44B -9(5)
C12 C13 C51 C52 0.2(9)
C15 C13 C51 C52 179.7(6)
C13 C51 C52 C53 0.3(9)
C51 C52 C53 C54 0.1(10)
C52 C53 C54 C12 -0.8(9)
C13 C12 C54 C53 1.2(8)
C9 C12 C54 C53 -176.0(5)
C15 N11 N55 C56 22.6(8)
C9 N11 N55 C56 -167.1(5)
N11 N55 C56 C57 178.9(5)
N55 C56 C57 N58 -172.4(5)
N55 C56 C57 C62 6.0(8)
C62 C57 N58 C59 1.2(9)
C56 C57 N58 C59 179.5(6)
C57 N58 C59 C60 -0.3(11)
N58 C59 C60 C61 -1.1(12)
C59 C60 C61 C62 1.7(11)
C60 C61 C62 C57 -0.9(10)
N58 C57 C62 C61 -0.5(9)
C56 C57 C62 C61 -178.8(6)
C6 O5 C63 C64 173.6(6)
C6 O5 C63 C10 -4.0(10)
C68 C10 C63 O5 -177.2(6)
C9 C10 C63 O5 3.2(10)
C68 C10 C63 C64 5.4(10)
C9 C10 C63 C64 -174.1(6)
O5 C63 C64 C66 179.0(6)
C10 C63 C64 C66 -3.5(11)
C66 C67 C68 C10 -0.3(10)
C63 C10 C68 C67 -3.5(9)
C9 C10 C68 C67 176.0(6)
C63 C64 C66 O65 177.6(6)
C63 C64 C66 C67 -0.7(10)
C68 C67 C66 C64 2.5(10)
C68 C67 C66 O65 -175.8(6)
